data_4114452
loop_
_publ_author_name
'Stephen H. K. Ng'
'Craig S. Adams'
'Trevor W. Hayton'
'Peter Legzdins'
'Brian O. Patrick'

_publ_section_title
;
 Thermal Activation of Hydrocarbon C-H Bonds Initiated by a Tungsten Allyl
 Complex
;
_journal_name_full 'Journal of the American Chemical Society'
_journal_page_first 15210
_journal_page_last 15223
_journal_paper_doi 10.1021/ja037076q
_journal_volume 125
_journal_year 2003
_chemical_formula_sum 'C21 H33 N O W'
_chemical_formula_weight 499.33
_chemical_name_systematic
;
 ?
;
_space_group_IT_number 61
_symmetry_cell_setting orthorhombic
_symmetry_space_group_name_Hall '-P 2ac 2ab'
_symmetry_space_group_name_H-M 'P b c a'
_atom_sites_solution_hydrogens geom
_atom_sites_solution_primary direct
_atom_sites_solution_secondary difmap
_audit_creation_method SHELXL-97
_cell_angle_alpha 90.00
_cell_angle_beta 90.00
_cell_angle_gamma 90.00
_cell_formula_units_Z 8
_cell_length_a 14.8888(10)
_cell_length_b 14.7065(9)
_cell_length_c 17.8503(13)
_cell_measurement_temperature 293(2)
_cell_volume 3908.5(5)
_computing_structure_refinement 'SHELXL-97 (Sheldrick, 1997)'
_diffrn_ambient_temperature 173(2)
_diffrn_measured_fraction_theta_full 0.931
_diffrn_measured_fraction_theta_max 0.931
_diffrn_radiation_monochromator graphite
_diffrn_radiation_source 'fine-focus sealed tube'
_diffrn_radiation_type MoK\a
_diffrn_radiation_wavelength 0.71073
_diffrn_reflns_av_R_equivalents 0.0000
_diffrn_reflns_av_sigmaI/netI 0.0680
_diffrn_reflns_limit_h_max 18
_diffrn_reflns_limit_h_min -13
_diffrn_reflns_limit_k_max 15
_diffrn_reflns_limit_k_min -18
_diffrn_reflns_limit_l_max 20
_diffrn_reflns_limit_l_min -21
_diffrn_reflns_number 4347
_diffrn_reflns_theta_full 27.88
_diffrn_reflns_theta_max 27.88
_diffrn_reflns_theta_min 2.26
_exptl_absorpt_coefficient_mu 5.918
_exptl_crystal_colour yellow
_exptl_crystal_density_diffrn 1.697
_exptl_crystal_description block
_exptl_crystal_F_000 1984
_exptl_crystal_size_max 0.30
_exptl_crystal_size_mid 0.25
_exptl_crystal_size_min 0.05
_refine_diff_density_max 2.985
_refine_diff_density_min -3.000
_refine_diff_density_rms 0.201
_refine_ls_extinction_method none
_refine_ls_goodness_of_fit_ref 0.888
_refine_ls_hydrogen_treatment mixed
_refine_ls_matrix_type full
_refine_ls_number_parameters 243
_refine_ls_number_reflns 4347
_refine_ls_number_restraints 0
_refine_ls_restrained_S_all 0.888
_refine_ls_R_factor_all 0.0456
_refine_ls_R_factor_gt 0.0331
_refine_ls_shift/su_max 0.001
_refine_ls_shift/su_mean 0.000
_refine_ls_structure_factor_coef Fsqd
_refine_ls_weighting_details 'calc w=1/[\s^2^(Fo^2^)+(0.0283P)^2^+0.0000P] where P=(Fo^2^+2Fc^2^)/3'
_refine_ls_weighting_scheme calc
_refine_ls_wR_factor_gt 0.0803
_refine_ls_wR_factor_ref 0.0825
_reflns_number_gt 3155
_reflns_number_total 4347
_reflns_threshold_expression >2sigma(I)
_cod_data_source_file ja037076qsi20030704_013217.cif
_cod_data_source_block complex19
_cod_database_code 4114452

loop_
_symmetry_equiv_pos_as_xyz
'x, y, z'
'-x+1/2, -y, z+1/2'
'x+1/2, -y+1/2, -z'
'-x, y+1/2, -z+1/2'
'-x, -y, -z'
'x-1/2, y, -z-1/2'
'-x-1/2, y-1/2, z'
'x, -y-1/2, z-1/2'

loop_
_atom_site_label
_atom_site_type_symbol
_atom_site_fract_x
_atom_site_fract_y
_atom_site_fract_z
_atom_site_U_iso_or_equiv
_atom_site_adp_type
_atom_site_occupancy
_atom_site_symmetry_multiplicity
_atom_site_calc_flag
_atom_site_refinement_flags
W1 W 0.630854(12) -0.008767(12) 0.717481(12) 0.01318(8) Uani 1 1 d .
C10 C 0.4549(4) 0.1405(4) 0.6644(4) 0.0287(14) Uani 1 1 d .
H10A H 0.4398 0.1844 0.6267 0.043 Uiso 1 1 calc R
H10B H 0.4692 0.1712 0.7103 0.043 Uiso 1 1 calc R
H10C H 0.4048 0.1006 0.6723 0.043 Uiso 1 1 calc R
C3 C 0.6258(4) 0.1186(4) 0.6372(3) 0.0242(13) Uani 1 1 d .
C2 C 0.6782(4) 0.0483(5) 0.6028(4) 0.0290(14) Uani 1 1 d .
C19 C 0.6619(4) 0.2021(4) 0.9065(3) 0.0234(13) Uani 1 1 d .
H19A H 0.6451 0.2553 0.8776 0.028 Uiso 1 1 calc R
H19B H 0.7144 0.2177 0.9360 0.028 Uiso 1 1 calc R
C6 C 0.4502(4) -0.0583(4) 0.5947(4) 0.0268(14) Uani 1 1 d .
H6A H 0.4093 -0.0507 0.6359 0.040 Uiso 1 1 calc R
H6B H 0.4669 -0.1211 0.5907 0.040 Uiso 1 1 calc R
H6C H 0.4215 -0.0392 0.5491 0.040 Uiso 1 1 calc R
C9 C 0.6570(5) 0.2139(4) 0.6556(4) 0.0398(18) Uani 1 1 d .
H9A H 0.7159 0.2114 0.6773 0.060 Uiso 1 1 calc R
H9B H 0.6160 0.2411 0.6906 0.060 Uiso 1 1 calc R
H9C H 0.6587 0.2496 0.6106 0.060 Uiso 1 1 calc R
C14 C 0.6724(4) -0.1340(4) 0.8721(4) 0.0267(14) Uani 1 1 d .
H14A H 0.6561 -0.1687 0.9155 0.040 Uiso 1 1 calc R
H14B H 0.7176 -0.0903 0.8853 0.040 Uiso 1 1 calc R
H14C H 0.6955 -0.1740 0.8342 0.040 Uiso 1 1 calc R
O1 O 0.8254(3) -0.0439(4) 0.7482(3) 0.0433(13) Uani 1 1 d .
C8 C 0.7767(4) 0.0574(6) 0.5835(5) 0.056(2) Uani 1 1 d .
H8A H 0.7828 0.0848 0.5350 0.084 Uiso 1 1 calc R
H8B H 0.8041 -0.0017 0.5831 0.084 Uiso 1 1 calc R
H8C H 0.8059 0.0948 0.6203 0.084 Uiso 1 1 calc R
C12 C 0.5453(4) -0.1142(3) 0.7793(4) 0.0192(12) Uani 1 1 d .
N1 N 0.7440(3) -0.0311(3) 0.7424(3) 0.0246(11) Uani 1 1 d .
C4 C 0.5344(3) 0.0862(3) 0.6391(3) 0.0157(11) Uani 1 1 d .
C18 C 0.5849(4) 0.1769(4) 0.9590(3) 0.0231(13) Uani 1 1 d .
H18A H 0.5686 0.2294 0.9890 0.028 Uiso 1 1 calc R
H18B H 0.6043 0.1290 0.9927 0.028 Uiso 1 1 calc R
C13 C 0.5907(4) -0.0852(3) 0.8424(3) 0.0183(12) Uani 1 1 d .
C5 C 0.5330(3) -0.0014(3) 0.6079(3) 0.0173(11) Uani 1 1 d .
C11 C 0.5906(4) -0.1550(3) 0.7175(4) 0.0231(13) Uani 1 1 d .
C17 C 0.5026(4) 0.1445(3) 0.9143(3) 0.0195(12) Uani 1 1 d .
H17A H 0.4576 0.1224 0.9490 0.023 Uiso 1 1 calc R
H17B H 0.4772 0.1959 0.8877 0.023 Uiso 1 1 calc R
C7 C 0.6508(5) -0.1095(4) 0.5449(4) 0.0431(19) Uani 1 1 d .
H7A H 0.6548 -0.0950 0.4926 0.065 Uiso 1 1 calc R
H7B H 0.6074 -0.1571 0.5520 0.065 Uiso 1 1 calc R
H7C H 0.7084 -0.1296 0.5626 0.065 Uiso 1 1 calc R
C21 C 0.6030(4) 0.0965(3) 0.8062(3) 0.0157(11) Uani 1 1 d .
C15 C 0.5451(4) -0.0211(3) 0.8962(3) 0.0188(12) Uani 1 1 d .
H15A H 0.5838 -0.0107 0.9390 0.023 Uiso 1 1 calc R
H15B H 0.4897 -0.0483 0.9140 0.023 Uiso 1 1 calc R
C20 C 0.6855(3) 0.1252(3) 0.8535(3) 0.0193(12) Uani 1 1 d .
H20A H 0.7068 0.0734 0.8821 0.023 Uiso 1 1 calc R
H20B H 0.7335 0.1445 0.8203 0.023 Uiso 1 1 calc R
C1 C 0.6225(4) -0.0274(4) 0.5875(3) 0.0237(12) Uani 1 1 d .
C16 C 0.5244(3) 0.0693(3) 0.8579(3) 0.0142(11) Uani 1 1 d .
H11B H 0.635(3) -0.185(3) 0.728(3) 0.006(13) Uiso 1 1 d .
H12A H 0.494(5) -0.095(4) 0.776(4) 0.04(2) Uiso 1 1 d .
H11A H 0.551(4) -0.173(4) 0.674(3) 0.025(17) Uiso 1 1 d .
H21A H 0.587(4) 0.150(3) 0.773(3) 0.008(13) Uiso 1 1 d .
H16A H 0.477(4) 0.060(3) 0.829(3) 0.010(14) Uiso 1 1 d .

loop_
_atom_site_aniso_label
_atom_site_aniso_U_11
_atom_site_aniso_U_22
_atom_site_aniso_U_33
_atom_site_aniso_U_23
_atom_site_aniso_U_13
_atom_site_aniso_U_12
W1 0.00759(11) 0.01911(11) 0.01282(13) 0.00255(8) 0.00012(8) 0.00153(7)
C10 0.028(3) 0.030(3) 0.028(4) -0.003(3) -0.009(3) 0.013(2)
C3 0.022(3) 0.030(3) 0.020(3) 0.013(2) -0.005(3) -0.009(2)
C2 0.013(3) 0.056(4) 0.018(4) 0.009(3) 0.006(3) 0.003(2)
C19 0.021(3) 0.027(3) 0.023(3) 0.001(2) -0.005(3) -0.007(2)
C6 0.026(3) 0.026(3) 0.028(4) -0.001(3) -0.006(3) -0.003(2)
C9 0.049(4) 0.036(3) 0.034(4) 0.017(3) -0.015(4) -0.027(3)
C14 0.029(3) 0.026(3) 0.025(4) 0.006(2) -0.008(3) 0.007(2)
O1 0.007(2) 0.075(3) 0.048(3) 0.002(3) -0.003(2) 0.014(2)
C8 0.015(4) 0.115(7) 0.038(5) 0.020(5) 0.010(3) -0.005(4)
C12 0.018(3) 0.013(2) 0.027(4) 0.008(2) 0.001(3) -0.0038(18)
N1 0.014(2) 0.036(3) 0.023(3) -0.002(2) -0.005(2) 0.0047(19)
C4 0.011(3) 0.020(3) 0.015(3) 0.007(2) -0.001(2) 0.0045(18)
C18 0.026(3) 0.020(3) 0.023(3) -0.001(2) -0.003(3) -0.003(2)
C13 0.019(3) 0.015(2) 0.021(3) 0.007(2) -0.002(3) -0.0036(18)
C5 0.014(3) 0.024(3) 0.014(3) 0.002(2) -0.001(2) 0.0000(19)
C11 0.032(4) 0.013(2) 0.024(3) 0.001(2) -0.006(3) 0.003(2)
C17 0.016(3) 0.021(3) 0.021(3) 0.001(2) 0.004(2) 0.0007(19)
C7 0.053(5) 0.055(4) 0.021(4) -0.003(3) 0.009(3) 0.027(4)
C21 0.012(3) 0.017(2) 0.017(3) 0.004(2) -0.001(2) -0.0023(18)
C15 0.016(3) 0.017(2) 0.023(3) 0.003(2) 0.002(2) -0.0048(18)
C20 0.012(3) 0.022(3) 0.025(3) 0.003(2) -0.001(3) -0.0062(18)
C1 0.017(3) 0.034(3) 0.020(3) -0.001(2) 0.001(3) 0.008(2)
C16 0.008(3) 0.020(2) 0.014(3) 0.004(2) 0.000(2) -0.0014(17)

loop_
_atom_type_symbol
_atom_type_description
_atom_type_scat_dispersion_real
_atom_type_scat_dispersion_imag
_atom_type_scat_source
C C 0.0033 0.0016 'International Tables Vol C Tables 4.2.6.8 and 6.1.1.4'
H H 0.0000 0.0000 'International Tables Vol C Tables 4.2.6.8 and 6.1.1.4'
N N 0.0061 0.0033 'International Tables Vol C Tables 4.2.6.8 and 6.1.1.4'
O O 0.0106 0.0060 'International Tables Vol C Tables 4.2.6.8 and 6.1.1.4'
W W -0.8490 6.8722 'International Tables Vol C Tables 4.2.6.8 and 6.1.1.4'

loop_
_geom_angle_atom_site_label_1
_geom_angle_atom_site_label_2
_geom_angle_atom_site_label_3
_geom_angle
N1 W1 C11 94.4(2)
N1 W1 C21 97.2(2)
C11 W1 C21 127.8(2)
N1 W1 C12 106.4(2)
C11 W1 C12 36.7(2)
C21 W1 C12 91.4(2)
N1 W1 C2 90.0(2)
C11 W1 C2 115.4(2)
C21 W1 C2 115.3(2)
C12 W1 C2 147.0(2)
N1 W1 C1 106.1(2)
C11 W1 C1 82.7(2)
C21 W1 C1 140.15(19)
C12 W1 C1 111.7(2)
C2 W1 C1 35.3(2)
N1 W1 C3 109.2(2)
C11 W1 C3 139.1(2)
C21 W1 C3 82.9(2)
C12 W1 C3 144.4(2)
C2 W1 C3 35.6(2)
C1 W1 C3 59.3(2)
N1 W1 C5 140.9(2)
C11 W1 C5 83.3(2)
C21 W1 C5 115.02(18)
C12 W1 C5 94.9(2)
C2 W1 C5 57.22(19)
C1 W1 C5 34.81(18)
C3 W1 C5 57.26(18)
N1 W1 C4 143.9(2)
C11 W1 C4 113.1(2)
C21 W1 C4 84.36(19)
C12 W1 C4 109.65(19)
C2 W1 C4 57.78(19)
C1 W1 C4 57.85(18)
C3 W1 C4 34.90(18)
C5 W1 C4 33.39(17)
N1 W1 C13 85.6(2)
C11 W1 C13 61.1(2)
C21 W1 C13 69.36(18)
C12 W1 C13 32.40(19)
C2 W1 C13 174.00(19)
C1 W1 C13 142.92(18)
C3 W1 C13 150.17(19)
C5 W1 C13 125.20(17)
C4 W1 C13 127.64(17)
C2 C3 C4 106.5(5)
C2 C3 C9 126.5(6)
C4 C3 C9 126.2(6)
C2 C3 W1 70.7(3)
C4 C3 W1 75.7(3)
C9 C3 W1 126.4(4)
C1 C2 C3 109.4(5)
C1 C2 C8 126.4(6)
C3 C2 C8 124.1(6)
C1 C2 W1 73.0(3)
C3 C2 W1 73.6(3)
C8 C2 W1 121.8(5)
C20 C19 C18 112.1(4)
C13 C12 C11 122.0(6)
C13 C12 W1 84.9(3)
C11 C12 W1 69.4(3)
O1 N1 W1 170.1(5)
C5 C4 C3 107.9(5)
C5 C4 C10 126.7(5)
C3 C4 C10 125.2(5)
C5 C4 W1 73.2(3)
C3 C4 W1 69.4(3)
C10 C4 W1 126.6(4)
C19 C18 C17 110.8(5)
C12 C13 C15 119.5(5)
C12 C13 C14 122.3(5)
C15 C13 C14 115.9(5)
C12 C13 W1 62.7(3)
C15 C13 W1 112.6(3)
C14 C13 W1 109.0(4)
C4 C5 C1 109.4(5)
C4 C5 C6 125.7(5)
C1 C5 C6 124.9(5)
C4 C5 W1 73.4(3)
C1 C5 W1 68.7(3)
C6 C5 W1 126.0(4)
C12 C11 W1 73.9(3)
C16 C17 C18 113.3(4)
C16 C21 C20 110.3(5)
C16 C21 W1 112.4(3)
C20 C21 W1 115.1(4)
C13 C15 C16 110.5(5)
C19 C20 C21 111.1(4)
C2 C1 C5 106.6(5)
C2 C1 C7 124.9(6)
C5 C1 C7 127.5(6)
C2 C1 W1 71.7(3)
C5 C1 W1 76.5(3)
C7 C1 W1 125.9(4)
C15 C16 C17 112.2(5)
C15 C16 C21 109.9(4)
C17 C16 C21 111.5(4)

loop_
_geom_bond_atom_site_label_1
_geom_bond_atom_site_label_2
_geom_bond_distance
W1 N1 1.773(5)
W1 C11 2.232(5)
W1 C21 2.253(5)
W1 C12 2.290(5)
W1 C2 2.322(6)
W1 C1 2.339(6)
W1 C3 2.360(5)
W1 C5 2.442(5)
W1 C4 2.444(5)
W1 C13 2.568(6)
C10 C4 1.497(7)
C3 C2 1.433(8)
C3 C4 1.443(7)
C3 C9 1.512(8)
C2 C1 1.414(9)
C2 C8 1.513(8)
C19 C20 1.516(8)
C19 C18 1.526(8)
C6 C5 1.509(7)
C14 C13 1.508(7)
O1 N1 1.232(6)
C12 C13 1.381(8)
C12 C11 1.426(9)
C4 C5 1.404(7)
C18 C17 1.537(8)
C13 C15 1.506(7)
C5 C1 1.434(7)
C17 C16 1.531(7)
C7 C1 1.489(8)
C21 C16 1.543(7)
C21 C20 1.548(7)
C15 C16 1.526(7)
